data_7200292
loop_
_publ_author_name
'Karki, Shyam'
'Fri\<s\<ci\'c, Tomislav'
'Jones, William'

_publ_section_title
;
 Control and interconversion of cocrystal stoichiometry in grinding:
 stepwise mechanism for the formation of a hydrogen-bonded cocrystal
;
_journal_issue 3
_journal_name_full CrystEngComm
_journal_page_first 470
_journal_paper_doi 10.1039/b812531g
_journal_volume 11
_journal_year 2009
_chemical_formula_moiety 'C7 H12 O4, C6 H6 N2 O'
_chemical_formula_sum 'C13 H18 N2 O5'
_chemical_formula_weight 282.29
_chemical_name_common 'nicotinamide:pimelic acid 1:1'
_chemical_name_systematic
;
nicotinamide:pimelic acid 1:1
;
_space_group_IT_number 2
_symmetry_cell_setting triclinic
_symmetry_space_group_name_Hall '-P 1'
_symmetry_space_group_name_H-M 'P -1'
_atom_sites_solution_hydrogens geom
_atom_sites_solution_primary direct
_atom_sites_solution_secondary difmap
_audit_creation_method SHELXL-97
_cell_angle_alpha 99.568(2)
_cell_angle_beta 94.075(2)
_cell_angle_gamma 104.177(2)
_cell_formula_units_Z 2
_cell_length_a 5.4425(1)
_cell_length_b 7.3981(2)
_cell_length_c 17.9304(6)
_cell_measurement_reflns_used 4820
_cell_measurement_temperature 180(2)
_cell_measurement_theta_max 25.03
_cell_measurement_theta_min 1.00
_cell_volume 685.49(3)
_computing_cell_refinement 'HKL Scalepack (Otwinowski & Minor 1997)'
_computing_data_collection 'Collect (Nonius B.V. 1998)'
_computing_data_reduction
;
HKL Denzo and Scalepack (Otwinowski & Minor 1997)
;
_computing_publication_material 'SHELXL-97 (Sheldrick 1997)'
_computing_structure_refinement 'SHELXL-97 (Sheldrick 1997)'
_computing_structure_solution 'SIR-92 (Altomare et al. 1994)'
_diffrn_ambient_temperature 180(2)
_diffrn_measured_fraction_theta_full 0.982
_diffrn_measured_fraction_theta_max 0.982
_diffrn_measurement_device_type 'Nonius Kappa CCD'
_diffrn_measurement_method 'Thin slice \w and \f scans'
_diffrn_radiation_source 'fine-focus sealed tube'
_diffrn_radiation_type MoK\a
_diffrn_radiation_wavelength 0.71073
_diffrn_reflns_av_R_equivalents 0.0218
_diffrn_reflns_av_sigmaI/netI 0.0294
_diffrn_reflns_limit_h_max 6
_diffrn_reflns_limit_h_min -6
_diffrn_reflns_limit_k_max 8
_diffrn_reflns_limit_k_min -8
_diffrn_reflns_limit_l_max 21
_diffrn_reflns_limit_l_min -20
_diffrn_reflns_number 6741
_diffrn_reflns_theta_full 25.02
_diffrn_reflns_theta_max 25.02
_diffrn_reflns_theta_min 4.04
_exptl_absorpt_coefficient_mu 0.106
_exptl_absorpt_correction_T_max 1.000
_exptl_absorpt_correction_T_min 0.931
_exptl_absorpt_correction_type multi-scan
_exptl_absorpt_process_details
;
multi-scan from symmetry-related measurements
Sortav (Blessing 1995)
;
_exptl_crystal_colour colourless
_exptl_crystal_density_diffrn 1.368
_exptl_crystal_density_method 'not measured'
_exptl_crystal_description block
_exptl_crystal_F_000 300
_exptl_crystal_size_max 0.46
_exptl_crystal_size_mid 0.28
_exptl_crystal_size_min 0.05
_refine_diff_density_max 0.197
_refine_diff_density_min -0.205
_refine_diff_density_rms 0.035
_refine_ls_extinction_method none
_refine_ls_goodness_of_fit_ref 1.055
_refine_ls_hydrogen_treatment mixed
_refine_ls_matrix_type full
_refine_ls_number_parameters 187
_refine_ls_number_reflns 2390
_refine_ls_number_restraints 0
_refine_ls_restrained_S_all 1.055
_refine_ls_R_factor_all 0.0386
_refine_ls_R_factor_gt 0.0346
_refine_ls_shift/su_max 0.000
_refine_ls_shift/su_mean 0.000
_refine_ls_structure_factor_coef Fsqd
_refine_ls_weighting_details 'calc w=1/[\s^2^(Fo^2^)+(0.0494P)^2^+0.1547P] where P=(Fo^2^+2Fc^2^)/3'
_refine_ls_weighting_scheme calc
_refine_ls_wR_factor_gt 0.0921
_refine_ls_wR_factor_ref 0.0961
_reflns_number_gt 2156
_reflns_number_total 2390
_reflns_threshold_expression >2sigma(I)
_cod_data_source_file b812531g.txt
_cod_data_source_block (na).(pim)
_cod_original_sg_symbol_H-M P-1
_cod_database_code 7200292

loop_
_symmetry_equiv_pos_as_xyz
'x, y, z'
'-x, -y, -z'

loop_
_atom_site_label
_atom_site_type_symbol
_atom_site_fract_x
_atom_site_fract_y
_atom_site_fract_z
_atom_site_U_iso_or_equiv
_atom_site_adp_type
_atom_site_occupancy
_atom_site_symmetry_multiplicity
_atom_site_calc_flag
_atom_site_refinement_flags
_atom_site_disorder_assembly
_atom_site_disorder_group
O1 O 0.84889(17) 0.67931(13) -0.01703(5) 0.0352(2) Uani 1 1 d . . .
O2 O 0.12418(17) 0.24623(13) 0.15366(5) 0.0347(2) Uani 1 1 d . . .
H21 H 0.116(3) 0.257(2) 0.1048(10) 0.042 Uiso 1 1 d . . .
O3 O -0.27450(17) 0.06694(13) 0.12325(5) 0.0356(2) Uani 1 1 d . . .
O4 O 0.76909(17) 0.31321(15) 0.56772(5) 0.0405(3) Uani 1 1 d . . .
O5 O 0.47908(19) 0.21731(15) 0.64443(5) 0.0398(3) Uani 1 1 d . . .
H51 H 0.616(3) 0.243(2) 0.6788(11) 0.048 Uiso 1 1 d . . .
N1 N 1.1312(2) 0.70168(15) 0.24309(6) 0.0289(3) Uani 1 1 d . . .
N2 N 1.2447(2) 0.85115(19) 0.02929(7) 0.0474(4) Uani 1 1 d . . .
H2A H 1.2737 0.8840 -0.0149 0.057 Uiso 1 1 calc R . .
H2B H 1.3643 0.8924 0.0683 0.057 Uiso 1 1 calc R . .
C1 C 0.8990(2) 0.60365(17) 0.25303(7) 0.0295(3) Uani 1 1 d . . .
H1 H 0.8700 0.5759 0.3020 0.035 Uiso 1 1 calc R . .
C2 C 0.6984(2) 0.54065(18) 0.19505(7) 0.0311(3) Uani 1 1 d . . .
H2 H 0.5361 0.4697 0.2040 0.037 Uiso 1 1 calc R . .
C3 C 0.7390(2) 0.58307(17) 0.12385(7) 0.0290(3) Uani 1 1 d . . .
H3 H 0.6051 0.5406 0.0830 0.035 Uiso 1 1 calc R . .
C4 C 0.9784(2) 0.68865(16) 0.11294(7) 0.0252(3) Uani 1 1 d . . .
C5 C 1.1685(2) 0.74357(17) 0.17427(7) 0.0274(3) Uani 1 1 d . . .
H5 H 1.3331 0.8143 0.1670 0.033 Uiso 1 1 calc R . .
C6 C 1.0223(2) 0.74026(17) 0.03694(7) 0.0275(3) Uani 1 1 d . . .
C7 C -0.0893(2) 0.14259(16) 0.17048(7) 0.0257(3) Uani 1 1 d . . .
C8 C -0.0899(2) 0.12502(17) 0.25275(7) 0.0278(3) Uani 1 1 d . . .
H8A H -0.1562 -0.0110 0.2548 0.033 Uiso 1 1 calc R . .
H8B H -0.2119 0.1923 0.2749 0.033 Uiso 1 1 calc R . .
C9 C 0.1639(2) 0.20010(17) 0.30329(7) 0.0281(3) Uani 1 1 d . . .
H9A H 0.2301 0.3376 0.3040 0.034 Uiso 1 1 calc R . .
H9B H 0.2893 0.1348 0.2821 0.034 Uiso 1 1 calc R . .
C10 C 0.1331(2) 0.16784(19) 0.38427(7) 0.0313(3) Uani 1 1 d . . .
H10A H 0.0109 0.2366 0.4052 0.038 Uiso 1 1 calc R . .
H10B H 0.0580 0.0308 0.3824 0.038 Uiso 1 1 calc R . .
C11 C 0.3788(2) 0.23131(18) 0.43826(7) 0.0285(3) Uani 1 1 d . . .
H11A H 0.4566 0.3683 0.4408 0.034 Uiso 1 1 calc R . .
H11B H 0.5013 0.1605 0.4191 0.034 Uiso 1 1 calc R . .
C12 C 0.3244(2) 0.19551(19) 0.51739(7) 0.0306(3) Uani 1 1 d . . .
H12A H 0.2000 0.2661 0.5350 0.037 Uiso 1 1 calc R . .
H12B H 0.2419 0.0586 0.5132 0.037 Uiso 1 1 calc R . .
C13 C 0.5502(2) 0.24979(17) 0.57715(7) 0.0267(3) Uani 1 1 d . . .

loop_
_atom_site_aniso_label
_atom_site_aniso_U_11
_atom_site_aniso_U_22
_atom_site_aniso_U_33
_atom_site_aniso_U_23
_atom_site_aniso_U_13
_atom_site_aniso_U_12
O1 0.0295(5) 0.0466(5) 0.0231(5) 0.0096(4) -0.0041(4) -0.0023(4)
O2 0.0275(5) 0.0471(6) 0.0223(5) 0.0096(4) -0.0022(4) -0.0039(4)
O3 0.0301(5) 0.0433(5) 0.0258(5) 0.0094(4) -0.0058(4) -0.0039(4)
O4 0.0272(5) 0.0602(6) 0.0319(5) 0.0127(4) 0.0002(4) 0.0056(4)
O5 0.0292(5) 0.0657(7) 0.0208(5) 0.0103(4) -0.0019(4) 0.0054(5)
N1 0.0293(6) 0.0336(6) 0.0230(5) 0.0053(4) -0.0005(4) 0.0075(4)
N2 0.0350(7) 0.0673(8) 0.0265(6) 0.0195(6) -0.0074(5) -0.0157(6)
C1 0.0340(7) 0.0322(6) 0.0240(6) 0.0074(5) 0.0046(5) 0.0102(5)
C2 0.0269(6) 0.0349(7) 0.0305(7) 0.0086(5) 0.0040(5) 0.0044(5)
C3 0.0263(6) 0.0318(6) 0.0261(6) 0.0048(5) -0.0021(5) 0.0045(5)
C4 0.0267(6) 0.0254(6) 0.0228(6) 0.0038(5) 0.0007(5) 0.0066(5)
C5 0.0255(6) 0.0314(6) 0.0241(6) 0.0059(5) 0.0003(5) 0.0053(5)
C6 0.0266(6) 0.0299(6) 0.0230(6) 0.0047(5) -0.0025(5) 0.0036(5)
C7 0.0253(6) 0.0259(6) 0.0243(6) 0.0051(5) -0.0010(5) 0.0047(5)
C8 0.0271(6) 0.0310(6) 0.0242(6) 0.0075(5) 0.0014(5) 0.0046(5)
C9 0.0276(6) 0.0315(6) 0.0233(6) 0.0069(5) -0.0004(5) 0.0040(5)
C10 0.0283(7) 0.0395(7) 0.0245(7) 0.0087(5) 0.0006(5) 0.0047(5)
C11 0.0289(7) 0.0325(7) 0.0237(6) 0.0068(5) 0.0009(5) 0.0065(5)
C12 0.0266(6) 0.0402(7) 0.0235(6) 0.0059(5) 0.0000(5) 0.0065(5)
C13 0.0287(7) 0.0290(6) 0.0231(6) 0.0041(5) 0.0018(5) 0.0094(5)

loop_
_atom_type_symbol
_atom_type_description
_atom_type_scat_dispersion_real
_atom_type_scat_dispersion_imag
_atom_type_scat_source
C C 0.0033 0.0016 'International Tables Vol C Tables 4.2.6.8 and 6.1.1.4'
H H 0.0000 0.0000 'International Tables Vol C Tables 4.2.6.8 and 6.1.1.4'
N N 0.0061 0.0033 'International Tables Vol C Tables 4.2.6.8 and 6.1.1.4'
O O 0.0106 0.0060 'International Tables Vol C Tables 4.2.6.8 and 6.1.1.4'

loop_
_geom_angle_atom_site_label_1
_geom_angle_atom_site_label_2
_geom_angle_atom_site_label_3
_geom_angle
_geom_angle_site_symmetry_1
_geom_angle_site_symmetry_3
_geom_angle_publ_flag
C7 O2 H21 112.6(10) . . ?
C13 O5 H51 110.2(11) . . ?
C1 N1 C5 118.08(11) . . ?
C6 N2 H2A 120.0 . . ?
C6 N2 H2B 120.0 . . ?
H2A N2 H2B 120.0 . . ?
N1 C1 C2 122.86(11) . . ?
N1 C1 H1 118.6 . . ?
C2 C1 H1 118.6 . . ?
C3 C2 C1 118.73(12) . . ?
C3 C2 H2 120.6 . . ?
C1 C2 H2 120.6 . . ?
C2 C3 C4 119.13(11) . . ?
C2 C3 H3 120.4 . . ?
C4 C3 H3 120.4 . . ?
C5 C4 C3 117.97(11) . . ?
C5 C4 C6 122.43(11) . . ?
C3 C4 C6 119.60(11) . . ?
N1 C5 C4 123.21(11) . . ?
N1 C5 H5 118.4 . . ?
C4 C5 H5 118.4 . . ?
O1 C6 N2 121.72(11) . . ?
O1 C6 C4 119.66(11) . . ?
N2 C6 C4 118.62(11) . . ?
O3 C7 O2 122.83(11) . . ?
O3 C7 C8 122.32(11) . . ?
O2 C7 C8 114.85(10) . . ?
C7 C8 C9 117.13(10) . . ?
C7 C8 H8A 108.0 . . ?
C9 C8 H8A 108.0 . . ?
C7 C8 H8B 108.0 . . ?
C9 C8 H8B 108.0 . . ?
H8A C8 H8B 107.3 . . ?
C8 C9 C10 110.84(10) . . ?
C8 C9 H9A 109.5 . . ?
C10 C9 H9A 109.5 . . ?
C8 C9 H9B 109.5 . . ?
C10 C9 H9B 109.5 . . ?
H9A C9 H9B 108.1 . . ?
C11 C10 C9 114.67(10) . . ?
C11 C10 H10A 108.6 . . ?
C9 C10 H10A 108.6 . . ?
C11 C10 H10B 108.6 . . ?
C9 C10 H10B 108.6 . . ?
H10A C10 H10B 107.6 . . ?
C10 C11 C12 110.04(10) . . ?
C10 C11 H11A 109.7 . . ?
C12 C11 H11A 109.7 . . ?
C10 C11 H11B 109.7 . . ?
C12 C11 H11B 109.7 . . ?
H11A C11 H11B 108.2 . . ?
C13 C12 C11 116.28(11) . . ?
C13 C12 H12A 108.2 . . ?
C11 C12 H12A 108.2 . . ?
C13 C12 H12B 108.2 . . ?
C11 C12 H12B 108.2 . . ?
H12A C12 H12B 107.4 . . ?
O4 C13 O5 122.82(12) . . ?
O4 C13 C12 126.14(11) . . ?
O5 C13 C12 111.03(11) . . ?

loop_
_geom_bond_atom_site_label_1
_geom_bond_atom_site_label_2
_geom_bond_distance
_geom_bond_site_symmetry_2
_geom_bond_publ_flag
O1 C6 1.2438(15) . ?
O2 C7 1.3110(15) . ?
O2 H21 0.893(18) . ?
O3 C7 1.2213(15) . ?
O4 C13 1.2040(15) . ?
O5 C13 1.3341(15) . ?
O5 H51 0.891(19) . ?
N1 C1 1.3347(16) . ?
N1 C5 1.3385(16) . ?
N2 C6 1.3157(17) . ?
N2 H2A 0.8800 . ?
N2 H2B 0.8800 . ?
C1 C2 1.3849(18) . ?
C1 H1 0.9500 . ?
C2 C3 1.3844(18) . ?
C2 H2 0.9500 . ?
C3 C4 1.3910(17) . ?
C3 H3 0.9500 . ?
C4 C5 1.3888(17) . ?
C4 C6 1.4948(17) . ?
C5 H5 0.9500 . ?
C7 C8 1.5023(16) . ?
C8 C9 1.5222(17) . ?
C8 H8A 0.9900 . ?
C8 H8B 0.9900 . ?
C9 C10 1.5244(17) . ?
C9 H9A 0.9900 . ?
C9 H9B 0.9900 . ?
C10 C11 1.5176(17) . ?
C10 H10A 0.9900 . ?
C10 H10B 0.9900 . ?
C11 C12 1.5222(17) . ?
C11 H11A 0.9900 . ?
C11 H11B 0.9900 . ?
C12 C13 1.4989(17) . ?
C12 H12A 0.9900 . ?
C12 H12B 0.9900 . ?

loop_
_geom_torsion_atom_site_label_1
_geom_torsion_atom_site_label_2
_geom_torsion_atom_site_label_3
_geom_torsion_atom_site_label_4
_geom_torsion
_geom_torsion_site_symmetry_1
_geom_torsion_site_symmetry_2
_geom_torsion_site_symmetry_3
_geom_torsion_site_symmetry_4
_geom_torsion_publ_flag
C5 N1 C1 C2 1.42(18) . . . . ?
N1 C1 C2 C3 -0.87(19) . . . . ?
C1 C2 C3 C4 -0.54(18) . . . . ?
C2 C3 C4 C5 1.31(17) . . . . ?
C2 C3 C4 C6 -178.18(11) . . . . ?
C1 N1 C5 C4 -0.57(18) . . . . ?
C3 C4 C5 N1 -0.79(18) . . . . ?
C6 C4 C5 N1 178.69(11) . . . . ?
C5 C4 C6 O1 176.45(11) . . . . ?
C3 C4 C6 O1 -4.09(18) . . . . ?
C5 C4 C6 N2 -4.11(18) . . . . ?
C3 C4 C6 N2 175.36(12) . . . . ?
O3 C7 C8 C9 170.95(11) . . . . ?
O2 C7 C8 C9 -9.54(16) . . . . ?
C7 C8 C9 C10 -178.65(10) . . . . ?
C8 C9 C10 C11 177.71(10) . . . . ?
C9 C10 C11 C12 179.02(10) . . . . ?
C10 C11 C12 C13 179.52(10) . . . . ?
C11 C12 C13 O4 -2.34(19) . . . . ?
C11 C12 C13 O5 178.20(10) . . . . ?

loop_
_cod_related_entry_id
_cod_related_entry_database
_cod_related_entry_code
1 ChemSpider 30653540
